data_4062604
_journal_name_full Organometallics
_journal_paper_doi 10.1021/om034319e
_journal_year 2004
_chemical_formula_sum 'C30 H43 Cl N2 Pd'
_chemical_formula_weight 573.51
_space_group_IT_number 2
_symmetry_cell_setting triclinic
_symmetry_space_group_name_Hall '-P 1'
_symmetry_space_group_name_H-M 'P -1'
_cell_angle_alpha 85.634(2)
_cell_angle_beta 81.299(2)
_cell_angle_gamma 72.210(2)
_cell_formula_units_Z 4
_cell_length_a 12.8305(12)
_cell_length_b 15.0902(13)
_cell_length_c 15.9887(14)
_cell_measurement_temperature 150(2)
_cell_volume 2912.2(4)
_diffrn_ambient_temperature 293(2)
_exptl_crystal_density_diffrn 1.308
_cod_depositor_comments
;
The following automatic conversions were performed:
'_symmetry_cell_setting' value 'Triclinic' changed to 'triclinic'
according to '/home/saulius/struct/CIF-dictionaries/cif_core.dic'
dictionary named 'cif_core.dic' version 2.4.1 from 2010-06-29.

Automatic conversion script
Id: cif_fix_enum 1527 2010-12-29 10:47:43Z saulius 
;
_cod_database_code 4062604

loop_
_symmetry_equiv_pos_as_xyz
'x, y, z'
'-x, -y, -z'

loop_
_atom_site_label
_atom_site_type_symbol
_atom_site_fract_x
_atom_site_fract_y
_atom_site_fract_z
_atom_site_U_iso_or_equiv
_atom_site_adp_type
_atom_site_occupancy
_atom_site_symmetry_multiplicity
_atom_site_calc_flag
_atom_site_refinement_flags
_atom_site_disorder_assembly
_atom_site_disorder_group
Pd1 Pd 0.75629(3) 0.08494(3) 0.33653(2) 0.01888(15) Uani 1 1 d U . .
Cl1 Cl 0.59052(11) 0.11969(10) 0.27490(9) 0.0311(3) Uani 1 1 d U . .
N1 N 0.9008(3) -0.0697(3) 0.2244(3) 0.0218(9) Uani 1 1 d U . .
C1 C 0.8153(4) -0.0444(3) 0.2867(3) 0.0180(10) Uani 1 1 d U . .
N2 N 0.7695(3) -0.1141(3) 0.3017(3) 0.0201(9) Uani 1 1 d U . .
C2 C 0.9047(5) -0.1566(4) 0.1847(4) 0.0271(12) Uani 1 1 d U . .
H3A H 0.872(5) -0.144(5) 0.130(4) 0.038(18) Uiso 1 1 d . . .
H3B H 0.968(5) -0.189(4) 0.174(3) 0.016(14) Uiso 1 1 d . . .
C3 C 0.8337(5) -0.1973(4) 0.2516(4) 0.0294(13) Uani 1 1 d U . .
H3A H 0.786(5) -0.227(5) 0.222(4) 0.033(17) Uiso 1 1 d . . .
H3B H 0.874(4) -0.244(4) 0.293(3) 0.016(13) Uiso 1 1 d . . .
C4 C 0.9770(4) -0.0175(4) 0.1956(3) 0.0209(10) Uani 1 1 d U . .
C5 C 0.9445(4) 0.0652(4) 0.1471(3) 0.0255(11) Uani 1 1 d U . .
C6 C 1.0195(5) 0.1158(4) 0.1261(4) 0.0324(13) Uani 1 1 d U . .
H6 H 1.000(5) 0.170(5) 0.084(4) 0.036(17) Uiso 1 1 d . . .
C7 C 1.1240(6) 0.0856(5) 0.1510(4) 0.0387(14) Uani 1 1 d U . .
H7 H 1.158(5) 0.127(4) 0.126(3) 0.023(15) Uiso 1 1 d . . .
C8 C 1.1553(5) 0.0027(4) 0.1955(4) 0.0345(13) Uani 1 1 d U . .
H8 H 1.231(6) -0.015(5) 0.225(4) 0.05(2) Uiso 1 1 d . . .
C9 C 1.0836(4) -0.0518(4) 0.2191(4) 0.0261(11) Uani 1 1 d U . .
C10 C 1.1248(5) -0.1442(4) 0.2666(4) 0.0316(13) Uani 1 1 d U . .
H10 H 1.071(7) -0.165(6) 0.275(5) 0.06(2) Uiso 1 1 d . . .
C11 C 1.2319(6) -0.2060(5) 0.2194(5) 0.0458(17) Uani 1 1 d U . .
H11A H 1.2197 -0.2164 0.1636 0.069 Uiso 1 1 calc R . .
H11B H 1.2546 -0.2647 0.2497 0.069 Uiso 1 1 calc R . .
H11C H 1.2885 -0.1759 0.2152 0.069 Uiso 1 1 calc R . .
C12 C 1.1427(7) -0.1336(5) 0.3569(5) 0.055(2) Uani 1 1 d U . .
H12A H 1.2019 -0.1070 0.3559 0.083 Uiso 1 1 calc R . .
H12B H 1.1611 -0.1936 0.3854 0.083 Uiso 1 1 calc R . .
H12C H 1.0763 -0.0936 0.3865 0.083 Uiso 1 1 calc R . .
C13 C 0.8437(6) 0.0756(6) 0.0216(4) 0.056(2) Uani 1 1 d U . .
H13A H 0.7726 0.0973 0.0023 0.084 Uiso 1 1 calc R . .
H13B H 0.8727 0.0093 0.0160 0.084 Uiso 1 1 calc R . .
H13C H 0.8931 0.1052 -0.0118 0.084 Uiso 1 1 calc R . .
C14 C 0.8321(5) 0.0991(4) 0.1146(4) 0.0287(12) Uani 1 1 d U . .
H14 H 0.790(5) 0.076(4) 0.145(4) 0.028(18) Uiso 1 1 d . . .
C15 C 0.7782(6) 0.2028(4) 0.1265(4) 0.0427(16) Uani 1 1 d U . .
H15A H 0.7753 0.2168 0.1845 0.064 Uiso 1 1 calc R . .
H15B H 0.7046 0.2202 0.1119 0.064 Uiso 1 1 calc R . .
H15C H 0.8206 0.2369 0.0907 0.064 Uiso 1 1 calc R . .
C16 C 0.6844(4) -0.1185(3) 0.3701(3) 0.0211(10) Uani 1 1 d U . .
C17 C 0.5838(4) -0.1236(3) 0.3506(4) 0.0237(11) Uani 1 1 d U . .
C18 C 0.5023(5) -0.1310(4) 0.4176(4) 0.0308(13) Uani 1 1 d U . .
H18 H 0.439(8) -0.140(6) 0.403(5) 0.08(3) Uiso 1 1 d . . .
C19 C 0.5204(5) -0.1300(4) 0.4997(4) 0.0318(13) Uani 1 1 d U . .
H20 H 0.480(6) -0.139(5) 0.539(5) 0.05(2) Uiso 1 1 d . . .
C20 C 0.6204(5) -0.1255(4) 0.5178(4) 0.0270(11) Uani 1 1 d U . .
H20 H 0.634(6) -0.120(5) 0.574(4) 0.044(19) Uiso 1 1 d . . .
C21 C 0.7059(5) -0.1216(3) 0.4544(3) 0.0255(11) Uani 1 1 d U . .
C22 C 0.8177(5) -0.1265(4) 0.4772(4) 0.0290(12) Uani 1 1 d U . .
H22 H 0.845(5) -0.097(4) 0.434(4) 0.029 Uiso 1 1 d . . .
C23 C 0.8903(5) -0.2272(4) 0.4873(4) 0.0382(15) Uani 1 1 d U . .
H23A H 0.8597 -0.2564 0.5363 0.057 Uiso 1 1 calc R . .
H23B H 0.9636 -0.2277 0.4940 0.057 Uiso 1 1 calc R . .
H23C H 0.8932 -0.2608 0.4379 0.057 Uiso 1 1 calc R . .
C24 C 0.8100(6) -0.0734(4) 0.5569(4) 0.0388(15) Uani 1 1 d U . .
H24A H 0.7556 -0.0136 0.5543 0.058 Uiso 1 1 calc R . .
H24B H 0.8805 -0.0652 0.5606 0.058 Uiso 1 1 calc R . .
H24C H 0.7891 -0.1082 0.6060 0.058 Uiso 1 1 calc R . .
C25 C 0.5569(6) -0.2185(5) 0.2379(4) 0.0429(16) Uani 1 1 d U . .
H25A H 0.6247 -0.2644 0.2484 0.064 Uiso 1 1 calc R . .
H25B H 0.5486 -0.2181 0.1792 0.064 Uiso 1 1 calc R . .
H25C H 0.4959 -0.2333 0.2722 0.064 Uiso 1 1 calc R . .
C26 C 0.5597(5) -0.1228(4) 0.2601(4) 0.0308(13) Uani 1 1 d U . .
H26 H 0.609(5) -0.105(4) 0.224(4) 0.022(15) Uiso 1 1 d . . .
C27 C 0.4507(5) -0.0496(5) 0.2460(4) 0.0377(15) Uani 1 1 d U . .
H27A H 0.4402 -0.0482 0.1877 0.057 Uiso 1 1 calc R . .
H27B H 0.4526 0.0104 0.2603 0.057 Uiso 1 1 calc R . .
H27C H 0.3907 -0.0651 0.2812 0.057 Uiso 1 1 calc R . .
C28 C 0.7263(6) 0.2234(4) 0.3887(5) 0.054(2) Uani 1 1 d DU . .
H28A H 0.7366 0.2281 0.3299 0.065 Uiso 1 1 calc RD . .
H28B H 0.6657 0.2644 0.4194 0.09(3) Uiso 1 1 calc RD . .
C29 C 0.7968(7) 0.1592(5) 0.4282(6) 0.079(3) Uani 1 1 d DU . .
H29 H 0.7827 0.1575 0.4870 0.095 Uiso 1 1 calc R . .
C30 C 0.8920(5) 0.0923(4) 0.3912(4) 0.0336(13) Uani 1 1 d DU . .
H30B H 0.942(3) 0.121(3) 0.353(3) 0.040(18) Uiso 1 1 d D . .
H30A H 0.933(4) 0.046(4) 0.430(3) 0.09(3) Uiso 1 1 d D . .
Pd2 Pd 1.20735(3) -0.45506(3) 0.17191(2) 0.02364(16) Uani 1 1 d U A 1
Cl2 Cl 1.07637(13) -0.38536(10) 0.28636(9) 0.0368(4) Uani 1 1 d U A 1
N3 N 1.3166(4) -0.5847(3) 0.3121(3) 0.0209(9) Uani 1 1 d U A 1
N4 N 1.2716(4) -0.6589(3) 0.2183(3) 0.0215(9) Uani 1 1 d U A 1
C31 C 1.2726(4) -0.5744(4) 0.2400(3) 0.0212(10) Uani 1 1 d U A 1
C32 C 1.3587(5) -0.6847(4) 0.3390(4) 0.0279(12) Uani 1 1 d U A 1
H32A H 1.325(4) -0.689(4) 0.397(3) 0.011(12) Uiso 1 1 d . B 1
H32B H 1.447(6) -0.701(5) 0.333(4) 0.044(19) Uiso 1 1 d . C 1
C33 C 1.3024(5) -0.7299(4) 0.2859(4) 0.0267(12) Uani 1 1 d U A 1
H33A H 1.344(6) -0.799(5) 0.268(4) 0.05(2) Uiso 1 1 d . D 1
H33B H 1.230(5) -0.736(4) 0.317(4) 0.032(16) Uiso 1 1 d . E 1
C34 C 1.3509(4) -0.5173(3) 0.3511(3) 0.0221(10) Uani 1 1 d U A 1
C35 C 1.3002(5) -0.4891(4) 0.4329(4) 0.0269(11) Uani 1 1 d U A 1
C36 C 1.3402(6) -0.4281(5) 0.4708(4) 0.0348(14) Uani 1 1 d U A 1
H36 H 1.314(6) -0.409(5) 0.507(4) 0.035 Uiso 1 1 d . F 1
C37 C 1.4263(6) -0.3967(5) 0.4314(4) 0.0397(15) Uani 1 1 d U A 1
H37 H 1.472(6) -0.357(5) 0.453(4) 0.05(2) Uiso 1 1 d . G 1
C38 C 1.4744(6) -0.4261(5) 0.3515(4) 0.0369(14) Uani 1 1 d U A 1
H38 H 1.525(7) -0.408(6) 0.329(5) 0.05(2) Uiso 1 1 d . H 1
C39 C 1.4395(5) -0.4875(4) 0.3098(3) 0.0254(11) Uani 1 1 d U A 1
C40 C 1.5023(5) -0.5203(4) 0.2236(4) 0.0300(12) Uani 1 1 d U A 1
H40 H 1.470(6) -0.560(5) 0.203(4) 0.042(19) Uiso 1 1 d . I 1
C41 C 1.6182(6) -0.5871(5) 0.2319(6) 0.062(2) Uani 1 1 d U A 1
H41A H 1.6587 -0.6015 0.1765 0.094 Uiso 1 1 calc R A 1
H41B H 1.6115 -0.6435 0.2613 0.094 Uiso 1 1 calc R A 1
H41C H 1.6566 -0.5582 0.2630 0.094 Uiso 1 1 calc R A 1
C42 C 1.5092(6) -0.4403(4) 0.1635(4) 0.0425(16) Uani 1 1 d U A 1
H42A H 1.4369 -0.3969 0.1628 0.064 Uiso 1 1 calc R A 1
H42B H 1.5380 -0.4631 0.1076 0.064 Uiso 1 1 calc R A 1
H42C H 1.5572 -0.4098 0.1815 0.064 Uiso 1 1 calc R A 1
C43 C 1.2487(6) -0.5869(5) 0.5568(4) 0.0425(16) Uani 1 1 d U A 1
H43A H 1.3107 -0.6385 0.5370 0.064 Uiso 1 1 calc R A 1
H43B H 1.1899 -0.6097 0.5848 0.064 Uiso 1 1 calc R A 1
H43C H 1.2702 -0.5526 0.5958 0.064 Uiso 1 1 calc R A 1
C44 C 1.2092(5) -0.5229(4) 0.4814(4) 0.0303(12) Uani 1 1 d U A 1
H44 H 1.178(5) -0.557(4) 0.435(4) 0.029(15) Uiso 1 1 d . J 1
C45 C 1.1070(5) -0.4419(5) 0.5111(4) 0.0446(17) Uani 1 1 d U A 1
H45A H 1.1269 -0.4034 0.5472 0.067 Uiso 1 1 calc R A 1
H45B H 1.0508 -0.4662 0.5419 0.067 Uiso 1 1 calc R A 1
H45C H 1.0795 -0.4055 0.4629 0.067 Uiso 1 1 calc R A 1
C46 C 1.2276(5) -0.6752(4) 0.1449(3) 0.0220(11) Uani 1 1 d U A 1
C47 C 1.3022(5) -0.7236(4) 0.0779(3) 0.0278(12) Uani 1 1 d U A 1
C48 C 1.2588(6) -0.7321(4) 0.0046(4) 0.0335(13) Uani 1 1 d U A 1
H48 H 1.300(5) -0.759(5) -0.035(4) 0.026(16) Uiso 1 1 d . K 1
C49 C 1.1471(6) -0.6976(5) -0.0001(4) 0.0372(14) Uani 1 1 d U A 1
H49 H 1.130(5) -0.700(4) -0.044(4) 0.023(16) Uiso 1 1 d . L 1
C50 C 1.0749(5) -0.6533(5) 0.0682(4) 0.0357(14) Uani 1 1 d U A 1
H50 H 1.000(7) -0.639(6) 0.069(5) 0.07(3) Uiso 1 1 d . M 1
C51 C 1.1121(5) -0.6432(4) 0.1428(4) 0.0284(12) Uani 1 1 d U A 1
C52 C 1.0289(5) -0.6038(5) 0.2183(4) 0.0359(14) Uani 1 1 d U A 1
H52 H 1.051(6) -0.582(5) 0.249(4) 0.04(2) Uiso 1 1 d . N 1
C53 C 0.9337(6) -0.5198(6) 0.1981(5) 0.061(2) Uani 1 1 d U A 1
H53A H 0.9620 -0.4769 0.1610 0.092 Uiso 1 1 calc R A 1
H53B H 0.8958 -0.4896 0.2496 0.092 Uiso 1 1 calc R A 1
H53C H 0.8833 -0.5397 0.1710 0.092 Uiso 1 1 calc R A 1
C54 C 0.9862(7) -0.6812(6) 0.2644(5) 0.066(2) Uani 1 1 d U A 1
H54A H 0.9433 -0.7004 0.2291 0.098 Uiso 1 1 calc R A 1
H54B H 0.9408 -0.6583 0.3163 0.098 Uiso 1 1 calc R A 1
H54C H 1.0476 -0.7332 0.2766 0.098 Uiso 1 1 calc R A 1
C55 C 1.4968(5) -0.7255(5) 0.0135(4) 0.0449(16) Uani 1 1 d U A 1
H55A H 1.5715 -0.7656 0.0082 0.067 Uiso 1 1 calc R A 1
H55B H 1.4949 -0.6646 0.0287 0.067 Uiso 1 1 calc R A 1
H55C H 1.4687 -0.7211 -0.0395 0.067 Uiso 1 1 calc R A 1
C56 C 1.4250(5) -0.7656(4) 0.0824(4) 0.0324(13) Uani 1 1 d U A 1
H56 H 1.431(7) -0.749(6) 0.141(5) 0.07(3) Uiso 1 1 d . O 1
C57 C 1.4564(7) -0.8705(5) 0.0763(6) 0.058(2) Uani 1 1 d U A 1
H57A H 1.4044 -0.8938 0.1141 0.087 Uiso 1 1 calc R A 1
H57B H 1.5291 -0.8982 0.0917 0.087 Uiso 1 1 calc R A 1
H57C H 1.4554 -0.8859 0.0193 0.087 Uiso 1 1 calc R A 1
C58 C 1.1458(6) -0.3515(5) 0.0723(4) 0.0472(18) Uani 1 1 d DU A 1
H58A H 1.091(3) -0.380(4) 0.058(7) 0.13(5) Uiso 1 1 d D P 1
H58B H 1.114(4) -0.2832(15) 0.075(5) 0.08(3) Uiso 1 1 d D Q 1
C59 C 1.2545(6) -0.3926(5) 0.0539(4) 0.056(2) Uani 1 1 d DU A 1
H59 H 1.3015 -0.3557 0.0424 0.13(5) Uiso 1 1 calc R A 1
C60 C 1.3002(6) -0.4907(4) 0.0515(4) 0.0433(17) Uani 1 1 d DU A 1
H60A H 1.249(4) -0.520(3) 0.032(5) 0.08(3) Uiso 1 1 d D R 1
H60B H 1.375(3) -0.515(4) 0.022(6) 0.18(6) Uiso 1 1 d D S 1

loop_
_atom_site_aniso_label
_atom_site_aniso_U_11
_atom_site_aniso_U_22
_atom_site_aniso_U_33
_atom_site_aniso_U_23
_atom_site_aniso_U_13
_atom_site_aniso_U_12
Pd1 0.0186(2) 0.0083(2) 0.0268(3) -0.00585(16) -0.00184(16) 0.00103(16)
Cl1 0.0187(7) 0.0214(7) 0.0479(8) -0.0099(6) -0.0078(6) 0.0057(5)
N1 0.017(2) 0.011(2) 0.034(2) -0.0093(17) -0.0021(17) 0.0011(17)
C1 0.016(2) 0.010(2) 0.025(3) -0.0017(18) -0.0047(18) 0.0024(18)
N2 0.019(2) 0.007(2) 0.032(2) -0.0063(17) -0.0053(17) 0.0016(17)
C2 0.023(3) 0.016(3) 0.040(3) -0.016(2) -0.001(2) -0.001(2)
C3 0.033(3) 0.010(3) 0.044(3) -0.014(2) -0.002(2) -0.003(2)
C4 0.016(2) 0.016(2) 0.028(3) -0.014(2) 0.0010(19) -0.0005(19)
C5 0.024(3) 0.018(3) 0.029(3) -0.010(2) 0.002(2) 0.002(2)
C6 0.038(3) 0.017(3) 0.039(3) -0.003(2) 0.000(2) -0.005(2)
C7 0.035(3) 0.032(3) 0.052(4) -0.005(3) 0.001(3) -0.018(3)
C8 0.020(3) 0.032(3) 0.052(4) -0.009(3) -0.005(2) -0.007(2)
C9 0.017(2) 0.018(3) 0.040(3) -0.009(2) -0.002(2) 0.001(2)
C10 0.021(3) 0.020(3) 0.051(3) -0.005(2) -0.007(2) 0.000(2)
C11 0.039(4) 0.024(3) 0.064(4) -0.017(3) -0.005(3) 0.008(3)
C12 0.072(5) 0.035(4) 0.048(4) -0.008(3) -0.017(4) 0.008(4)
C13 0.044(4) 0.065(5) 0.045(4) -0.020(4) -0.016(3) 0.011(4)
C14 0.026(3) 0.023(3) 0.032(3) -0.005(2) -0.003(2) 0.002(2)
C15 0.046(4) 0.021(3) 0.045(4) 0.002(3) -0.003(3) 0.011(3)
C16 0.020(2) 0.006(2) 0.035(3) -0.002(2) -0.0035(19) 0.000(2)
C17 0.023(3) 0.008(2) 0.040(3) 0.001(2) -0.006(2) -0.003(2)
C18 0.023(3) 0.023(3) 0.041(3) 0.007(3) -0.002(2) -0.003(2)
C19 0.029(3) 0.024(3) 0.038(3) 0.004(3) 0.003(3) -0.006(3)
C20 0.037(3) 0.012(3) 0.031(3) 0.001(2) -0.006(2) -0.005(2)
C21 0.031(3) 0.006(2) 0.036(3) 0.004(2) -0.008(2) 0.000(2)
C22 0.029(3) 0.018(3) 0.037(3) 0.003(2) -0.010(2) -0.002(2)
C23 0.033(3) 0.025(3) 0.051(4) 0.002(3) -0.013(3) 0.004(3)
C24 0.046(4) 0.024(3) 0.050(4) -0.003(3) -0.021(3) -0.009(3)
C25 0.047(4) 0.041(4) 0.047(4) -0.012(3) -0.008(3) -0.020(3)
C26 0.028(3) 0.032(3) 0.035(3) 0.002(3) -0.005(2) -0.012(3)
C27 0.033(3) 0.037(3) 0.049(4) 0.009(3) -0.020(3) -0.015(3)
C28 0.052(4) 0.025(3) 0.085(5) -0.041(3) -0.013(4) 0.000(3)
C29 0.076(5) 0.045(4) 0.119(8) -0.053(4) -0.053(5) 0.009(4)
C30 0.040(3) 0.025(3) 0.041(3) -0.004(3) -0.013(3) -0.013(2)
Pd2 0.0269(3) 0.0100(2) 0.0276(3) 0.00032(17) -0.00513(17) 0.00452(18)
Cl2 0.0396(8) 0.0184(7) 0.0387(8) -0.0053(6) 0.0008(6) 0.0096(6)
N3 0.025(2) 0.0062(19) 0.027(2) -0.0005(16) -0.0035(17) 0.0026(17)
N4 0.029(2) 0.009(2) 0.025(2) -0.0012(16) -0.0066(17) -0.0008(18)
C31 0.021(3) 0.011(2) 0.025(2) -0.0056(18) -0.0014(19) 0.005(2)
C32 0.046(4) 0.006(2) 0.029(3) 0.001(2) -0.010(2) -0.002(2)
C33 0.037(3) 0.013(3) 0.030(3) 0.000(2) -0.007(2) -0.006(2)
C34 0.027(3) 0.006(2) 0.031(3) -0.0017(19) -0.008(2) 0.002(2)
C35 0.030(3) 0.012(3) 0.036(3) -0.005(2) -0.008(2) 0.001(2)
C36 0.047(4) 0.026(3) 0.032(3) -0.015(3) 0.000(3) -0.012(3)
C37 0.054(4) 0.030(3) 0.047(3) -0.008(3) -0.013(3) -0.025(3)
C38 0.043(4) 0.030(3) 0.042(3) 0.001(3) -0.006(3) -0.017(3)
C39 0.028(3) 0.010(2) 0.035(3) 0.000(2) -0.006(2) 0.001(2)
C40 0.030(3) 0.017(3) 0.040(3) -0.004(2) 0.000(2) -0.004(2)
C41 0.047(4) 0.031(4) 0.084(6) -0.004(4) 0.007(4) 0.019(3)
C42 0.053(4) 0.026(3) 0.042(4) 0.001(3) 0.005(3) -0.009(3)
C43 0.055(4) 0.044(4) 0.033(3) -0.001(3) -0.007(3) -0.022(3)
C44 0.032(3) 0.026(3) 0.032(3) -0.010(2) -0.003(2) -0.005(2)
C45 0.034(3) 0.053(4) 0.040(4) -0.022(3) 0.004(3) -0.003(3)
C46 0.031(3) 0.011(2) 0.023(2) -0.0017(19) -0.004(2) -0.004(2)
C47 0.036(3) 0.019(3) 0.026(3) -0.004(2) 0.000(2) -0.006(2)
C48 0.041(3) 0.027(3) 0.028(3) -0.009(3) -0.003(3) -0.002(3)
C49 0.045(3) 0.042(4) 0.027(3) -0.006(3) -0.011(3) -0.012(3)
C50 0.030(3) 0.035(4) 0.042(3) -0.008(3) -0.008(2) -0.006(3)
C51 0.029(3) 0.022(3) 0.034(3) -0.005(2) -0.004(2) -0.007(2)
C52 0.029(3) 0.040(4) 0.043(3) -0.021(3) -0.003(3) -0.011(3)
C53 0.031(4) 0.068(5) 0.076(5) -0.033(4) -0.004(3) 0.004(3)
C54 0.077(6) 0.076(6) 0.052(5) -0.027(4) 0.028(4) -0.045(5)
C55 0.031(3) 0.038(4) 0.058(4) 0.007(3) -0.005(3) -0.002(3)
C56 0.031(3) 0.025(3) 0.030(3) -0.004(2) -0.002(2) 0.008(2)
C57 0.050(4) 0.020(3) 0.094(6) 0.006(4) -0.016(4) 0.005(3)
C58 0.060(4) 0.030(4) 0.036(3) 0.011(3) -0.010(3) 0.008(3)
C59 0.069(4) 0.036(4) 0.041(4) 0.012(3) 0.008(3) 0.007(4)
C60 0.064(5) 0.027(3) 0.027(3) 0.004(2) 0.002(3) -0.001(3)

loop_
_geom_bond_atom_site_label_1
_geom_bond_atom_site_label_2
_geom_bond_distance
_geom_bond_site_symmetry_2
_geom_bond_publ_flag
Pd1 C1 2.042(5) . ?
Pd1 C30 2.098(6) . ?
Pd1 C29 2.124(7) . ?
Pd1 C28 2.210(6) . ?
Pd1 Cl1 2.3757(14) . ?
N1 C1 1.347(6) . ?
N1 C4 1.437(7) . ?
N1 C2 1.484(7) . ?
C1 N2 1.343(7) . ?
N2 C16 1.437(7) . ?
N2 C3 1.490(7) . ?
C2 C3 1.516(9) . ?
C4 C5 1.402(8) . ?
C4 C9 1.405(7) . ?
C5 C6 1.391(8) . ?
C5 C14 1.532(8) . ?
C6 C7 1.387(9) . ?
C7 C8 1.371(10) . ?
C8 C9 1.405(8) . ?
C9 C10 1.521(8) . ?
C10 C12 1.523(9) . ?
C10 C11 1.529(8) . ?
C13 C14 1.529(9) . ?
C14 C15 1.519(8) . ?
C16 C17 1.399(7) . ?
C16 C21 1.411(8) . ?
C17 C18 1.404(8) . ?
C17 C26 1.523(8) . ?
C18 C19 1.369(9) . ?
C19 C20 1.379(9) . ?
C20 C21 1.389(8) . ?
C21 C22 1.512(8) . ?
C22 C24 1.531(8) . ?
C22 C23 1.533(8) . ?
C25 C26 1.524(9) . ?
C26 C27 1.530(9) . ?
C28 C29 1.303(9) . ?
C29 C30 1.407(8) . ?
Pd2 C31 2.045(5) . ?
Pd2 C60 2.118(6) . ?
Pd2 C59 2.132(7) . ?
Pd2 C58 2.203(6) . ?
Pd2 Cl2 2.3584(14) . ?
N3 C31 1.337(7) . ?
N3 C34 1.439(7) . ?
N3 C32 1.491(6) . ?
N4 C31 1.351(7) . ?
N4 C46 1.444(7) . ?
N4 C33 1.472(7) . ?
C32 C33 1.512(8) . ?
C34 C39 1.403(8) . ?
C34 C35 1.406(8) . ?
C35 C36 1.393(8) . ?
C35 C44 1.502(8) . ?
C36 C37 1.381(9) . ?
C37 C38 1.374(9) . ?
C38 C39 1.393(9) . ?
C39 C40 1.523(8) . ?
C40 C42 1.500(8) . ?
C40 C41 1.538(9) . ?
C43 C44 1.534(8) . ?
C44 C45 1.536(8) . ?
C46 C47 1.407(7) . ?
C46 C51 1.416(8) . ?
C47 C48 1.401(8) . ?
C47 C56 1.519(8) . ?
C48 C49 1.379(9) . ?
C49 C50 1.387(9) . ?
C50 C51 1.386(9) . ?
C51 C52 1.511(8) . ?
C52 C53 1.521(10) . ?
C52 C54 1.530(10) . ?
C55 C56 1.536(9) . ?
C56 C57 1.516(9) . ?
C58 C59 1.338(9) . ?
C59 C60 1.416(8) . ?
